data_4510954
loop_
_publ_author_name
'Gavrin, Lori K.'
'Mahaney, Paige E.'
'Jenkins, Douglas'
'Nogle, Lisa M.'
'Mugford, Cheryl A.'
'Huselton, Christine'
'Leiter, Jennifer'
'Johnston, Grace H.'
'Bray, Jenifer A.'
'Burroughs, Kevin D.'
'Cosmi, Scott A.'
'Alfinito, Peter'
'Ho, Douglas M.'
'Deecher, Darlene C.'
'Trybulski, Eugene J.'

_publ_section_title
;
 Discovery of WAY-260022, a Potent and Selective Inhibitor of the
 Norepinephrine Transporter
;
_journal_issue 3
_journal_name_full 'ACS Medicinal Chemistry Letters'
_journal_page_first 91
_journal_paper_doi 10.1021/ml100009p
_journal_volume 1
_journal_year 2010
_chemical_absolute_configuration ad
_chemical_compound_source 'chemical synthesis'
_chemical_formula_iupac '(C21 H33 F3 N2 O2) (Cl)2'
_chemical_formula_moiety 'C21 H33 F3 N2 O2 2+, 2(Cl 1-)'
_chemical_formula_structural '(C21 H33 F3 N2 O2) (Cl)2'
_chemical_formula_sum 'C21 H33 Cl2 F3 N2 O2'
_chemical_formula_weight 473.39
_chemical_melting_point '262-264\%C (dec)'
_chemical_name_common 'Wyeth WAY-260022-A-6  [L31097-45-A]'
_chemical_name_systematic
;
1-{(1<i>S</i>)-2-[(<i>cis</i>)-3,5-Dimethylpiperazin-l-yl]-1-
[3-(trifluoromethoxy)phenyl]ethyl}cyclohexanol Dihydrochloride
;
_space_group_IT_number 19
_symmetry_cell_setting orthorhombic
_symmetry_Int_Tables_number 19
_symmetry_space_group_name_Hall 'P 2ac 2ab'
_symmetry_space_group_name_H-M 'P 21 21 21'
_atom_sites_solution_hydrogens geom
_atom_sites_solution_primary direct
_atom_sites_solution_secondary difmap
_cell_angle_alpha 90.00
_cell_angle_beta 90.00
_cell_angle_gamma 90.00
_cell_formula_units_Z 4
_cell_length_a 6.60120(10)
_cell_length_b 11.6826(3)
_cell_length_c 29.9592(7)
_cell_measurement_reflns_used 34587
_cell_measurement_temperature 200(2)
_cell_measurement_theta_max 27.50
_cell_measurement_theta_min 1.36
_cell_volume 2310.43(9)
_computing_cell_refinement 'DENZO-SMN (Otwinowski & Minor, 1997)'
_computing_data_collection 'COLLECT (Nonius, 1998)'
_computing_data_reduction
;
DENZO-SMN (Otwinowski & Minor, 1997), SHELXTL v2008/4 (Sheldrick, 1996)
;
_computing_molecular_graphics 'SHELXTL v2008/4 (Sheldrick, 2008)'
_computing_publication_material 'SHELXTL v2008/4 (Sheldrick, 2008)'
_computing_structure_refinement 'SHELXTL v2008/4 (Sheldrick, 2008)'
_computing_structure_solution 'SHELXTL v2008/4 (Sheldrick, 2008)'
_diffrn_ambient_temperature 200(2)
_diffrn_measured_fraction_theta_full 0.999
_diffrn_measured_fraction_theta_max 0.999
_diffrn_measurement_device 'Nonius KappaCCD'
_diffrn_measurement_method '\w scans; 800 1.0\% rotations'
_diffrn_radiation_monochromator graphite
_diffrn_radiation_source 'fine-focus sealed tube'
_diffrn_radiation_type 'Mo K\a'
_diffrn_radiation_wavelength 0.71073
_diffrn_reflns_av_R_equivalents 0.1055
_diffrn_reflns_av_sigmaI/netI 0.0439
_diffrn_reflns_limit_h_max 8
_diffrn_reflns_limit_h_min -8
_diffrn_reflns_limit_k_max 15
_diffrn_reflns_limit_k_min -15
_diffrn_reflns_limit_l_max 38
_diffrn_reflns_limit_l_min -38
_diffrn_reflns_number 34587
_diffrn_reflns_theta_full 27.50
_diffrn_reflns_theta_max 27.50
_diffrn_reflns_theta_min 1.36
_diffrn_standards_decay_% 0
_diffrn_standards_number 0
_exptl_absorpt_coefficient_mu 0.325
_exptl_absorpt_correction_T_max 0.9760
_exptl_absorpt_correction_T_min 0.9232
_exptl_absorpt_correction_type gaussian
_exptl_absorpt_process_details 'SHELXTL v2008/4 (Sheldrick, 2008)'
_exptl_crystal_colour Colorless
_exptl_crystal_density_diffrn 1.361
_exptl_crystal_density_method 'not measured'
_exptl_crystal_description Needle
_exptl_crystal_F_000 1000
_exptl_crystal_recrystallization_method
;
Slow evaporation of a methanol solution of WAY-260022-A-6.
;
_exptl_crystal_size_max 0.250
_exptl_crystal_size_mid 0.125
_exptl_crystal_size_min 0.075
_refine_diff_density_max 0.212
_refine_diff_density_min -0.205
_refine_diff_density_rms 0.046
_refine_ls_abs_structure_details 'Flack H D (1983), Acta Cryst. A39, 876-881'
_refine_ls_abs_structure_Flack -0.04(5)
_refine_ls_extinction_method none
_refine_ls_goodness_of_fit_ref 1.033
_refine_ls_hydrogen_treatment mixed
_refine_ls_matrix_type full
_refine_ls_number_parameters 285
_refine_ls_number_reflns 5311
_refine_ls_number_restraints 0
_refine_ls_restrained_S_all 1.033
_refine_ls_R_factor_all 0.0562
_refine_ls_R_factor_gt 0.0411
_refine_ls_shift/su_max 0.001
_refine_ls_shift/su_mean 0.000
_refine_ls_structure_factor_coef Fsqd
_refine_ls_weighting_details 'w=1/[\s^2^(Fo^2^)+(0.0322P)^2^+0.8900P] where P=(Fo^2^+2Fc^2^)/3'
_refine_ls_weighting_scheme calc
_refine_ls_wR_factor_gt 0.0829
_refine_ls_wR_factor_ref 0.0892
_reflns_number_gt 4477
_reflns_number_total 5311
_reflns_threshold_expression I>2\s(I)
_cod_data_source_file ml100009p_si_003.cif
_cod_data_source_block WAY-260022-A-6
_cod_depositor_comments
;
The following automatic conversions were performed:

'_symmetry_cell_setting' value 'Orthorhombic' changed to
'orthorhombic' according to
/usr/data/users/saulius/automatic-downloads/retrospective/ACS/lib/dictionaries/cif_core.dic
dictionary named 'cif_core.dic' version 2.4.2 from 2011-04-26.

Automatic conversion script
Id: cif_fix_values 2281 2013-09-26 08:29:07Z andrius 
;
_cod_database_code 4510954

loop_
_symmetry_equiv_pos_as_xyz
'x, y, z'
'-x+1/2, -y, z+1/2'
'-x, y+1/2, -z+1/2'
'x+1/2, -y+1/2, -z'

loop_
_atom_site_label
_atom_site_type_symbol
_atom_site_fract_x
_atom_site_fract_y
_atom_site_fract_z
_atom_site_U_iso_or_equiv
_atom_site_adp_type
_atom_site_occupancy
_atom_site_symmetry_multiplicity
_atom_site_calc_flag
_atom_site_refinement_flags
C1 C 0.6756(3) 0.54854(17) 0.10534(7) 0.0238(4) Uani 1 1 d .
H1 H 0.8182 0.5197 0.1062 0.029 Uiso 1 1 calc R
C2 C 0.6075(3) 0.56660(18) 0.15394(7) 0.0261(5) Uani 1 1 d .
H2A H 0.4687 0.5986 0.1536 0.031 Uiso 1 1 calc R
H2B H 0.6005 0.4909 0.1687 0.031 Uiso 1 1 calc R
C3 C 0.6769(3) 0.65933(17) 0.07887(7) 0.0253(4) Uani 1 1 d .
C4 C 0.5053(4) 0.72902(18) 0.07626(7) 0.0281(5) Uani 1 1 d .
H4 H 0.3798 0.7045 0.0885 0.034 Uiso 1 1 calc R
C5 C 0.5214(4) 0.83419(18) 0.05553(7) 0.0315(5) Uani 1 1 d .
C6 C 0.6965(4) 0.8724(2) 0.03572(8) 0.0383(6) Uani 1 1 d .
H6 H 0.7015 0.9449 0.0214 0.046 Uiso 1 1 calc R
C7 C 0.8642(4) 0.8028(2) 0.03721(8) 0.0381(6) Uani 1 1 d .
H7 H 0.9868 0.8268 0.0235 0.046 Uiso 1 1 calc R
C8 C 0.8551(4) 0.6970(2) 0.05883(7) 0.0322(5) Uani 1 1 d .
H8 H 0.9724 0.6500 0.0599 0.039 Uiso 1 1 calc R
O9 O 0.3449(3) 0.90452(14) 0.05313(5) 0.0406(4) Uani 1 1 d .
C10 C 0.3016(5) 0.9666(2) 0.08951(9) 0.0453(7) Uani 1 1 d .
F11 F 0.1431(3) 1.03073(15) 0.08086(6) 0.0681(5) Uani 1 1 d .
F12 F 0.4517(3) 1.03431(17) 0.10157(7) 0.0829(6) Uani 1 1 d .
F13 F 0.2572(3) 0.90355(16) 0.12487(6) 0.0737(6) Uani 1 1 d .
C14 C 0.5434(4) 0.45322(18) 0.08269(7) 0.0278(5) Uani 1 1 d .
C15 C 0.5502(4) 0.33813(18) 0.10770(8) 0.0335(5) Uani 1 1 d .
H15A H 0.5108 0.3508 0.1392 0.040 Uiso 1 1 calc R
H15B H 0.4501 0.2853 0.0942 0.040 Uiso 1 1 calc R
C16 C 0.7585(4) 0.2823(2) 0.10639(9) 0.0427(7) Uani 1 1 d .
H16A H 0.7531 0.2077 0.1220 0.051 Uiso 1 1 calc R
H16B H 0.8572 0.3316 0.1222 0.051 Uiso 1 1 calc R
C17 C 0.8283(5) 0.2642(2) 0.05821(9) 0.0507(7) Uani 1 1 d .
H17A H 0.9686 0.2342 0.0582 0.061 Uiso 1 1 calc R
H17B H 0.7402 0.2066 0.0437 0.061 Uiso 1 1 calc R
C18 C 0.8207(4) 0.3759(2) 0.03169(8) 0.0420(6) Uani 1 1 d .
H18A H 0.9250 0.4290 0.0433 0.050 Uiso 1 1 calc R
H18B H 0.8524 0.3598 0.0000 0.050 Uiso 1 1 calc R
C19 C 0.6136(4) 0.43263(19) 0.03476(7) 0.0324(5) Uani 1 1 d .
H19A H 0.5129 0.3837 0.0194 0.039 Uiso 1 1 calc R
H19B H 0.6185 0.5069 0.0189 0.039 Uiso 1 1 calc R
O20 O 0.3361(2) 0.49144(14) 0.07940(5) 0.0335(4) Uani 1 1 d .
H20 H 0.290(4) 0.490(3) 0.1049(10) 0.050 Uiso 1 1 d .
N21 N 0.7395(3) 0.64385(14) 0.18193(6) 0.0218(4) Uani 1 1 d .
H21 H 0.869(4) 0.621(2) 0.1778(8) 0.033 Uiso 1 1 d .
C22 C 0.7106(3) 0.76870(17) 0.17306(7) 0.0251(4) Uani 1 1 d .
H22A H 0.5644 0.7869 0.1751 0.030 Uiso 1 1 calc R
H22B H 0.7551 0.7856 0.1422 0.030 Uiso 1 1 calc R
C23 C 0.8265(4) 0.84571(17) 0.20519(7) 0.0271(5) Uani 1 1 d .
H23 H 0.9753 0.8352 0.2005 0.033 Uiso 1 1 calc R
N24 N 0.7740(3) 0.81462(16) 0.25200(6) 0.0256(4) Uani 1 1 d .
H24A H 0.642(4) 0.825(2) 0.2556(8) 0.038 Uiso 1 1 d .
H24B H 0.834(4) 0.867(2) 0.2745(8) 0.038 Uiso 1 1 d .
C25 C 0.8202(3) 0.69137(17) 0.26144(6) 0.0246(4) Uani 1 1 d .
H25 H 0.9674 0.6767 0.2560 0.030 Uiso 1 1 calc R
C26 C 0.6957(3) 0.61815(17) 0.23031(6) 0.0232(4) Uani 1 1 d .
H26A H 0.7249 0.5365 0.2363 0.028 Uiso 1 1 calc R
H26B H 0.5501 0.6314 0.2363 0.028 Uiso 1 1 calc R
C27 C 0.7705(4) 0.97017(18) 0.19646(8) 0.0365(6) Uani 1 1 d .
H27A H 0.8417 1.0195 0.2178 0.055 Uiso 1 1 calc R
H27B H 0.6240 0.9801 0.2000 0.055 Uiso 1 1 calc R
H27C H 0.8098 0.9910 0.1660 0.055 Uiso 1 1 calc R
C28 C 0.7696(4) 0.6643(2) 0.30972(7) 0.0344(5) Uani 1 1 d .
H28A H 0.8523 0.7121 0.3295 0.052 Uiso 1 1 calc R
H28B H 0.7979 0.5834 0.3157 0.052 Uiso 1 1 calc R
H28C H 0.6258 0.6798 0.3152 0.052 Uiso 1 1 calc R
Cl29 Cl 1.11965(8) 0.50172(5) 0.175922(18) 0.03322(13) Uani 1 1 d .
Cl30 Cl 0.30732(9) 0.81798(5) 0.25736(2) 0.03848(15) Uani 1 1 d .

loop_
_atom_site_aniso_label
_atom_site_aniso_U_11
_atom_site_aniso_U_22
_atom_site_aniso_U_33
_atom_site_aniso_U_23
_atom_site_aniso_U_13
_atom_site_aniso_U_12
C1 0.0266(11) 0.0219(10) 0.0228(10) 0.0007(8) -0.0002(9) 0.0023(9)
C2 0.0298(12) 0.0242(10) 0.0241(11) 0.0000(8) 0.0011(9) -0.0019(9)
C3 0.0318(12) 0.0239(10) 0.0203(10) -0.0009(8) -0.0026(9) -0.0041(9)
C4 0.0330(13) 0.0278(11) 0.0236(11) -0.0007(9) -0.0052(9) -0.0020(9)
C5 0.0415(14) 0.0273(12) 0.0257(11) -0.0008(9) -0.0090(10) 0.0047(10)
C6 0.0602(17) 0.0271(11) 0.0276(12) 0.0038(9) -0.0001(12) -0.0069(13)
C7 0.0437(15) 0.0368(13) 0.0337(13) 0.0005(10) 0.0096(11) -0.0103(12)
C8 0.0346(13) 0.0323(12) 0.0299(11) -0.0033(9) 0.0049(10) -0.0013(11)
O9 0.0533(12) 0.0319(8) 0.0364(9) -0.0013(7) -0.0121(8) 0.0122(8)
C10 0.0619(18) 0.0349(13) 0.0393(14) -0.0022(11) -0.0094(13) 0.0172(14)
F11 0.0788(13) 0.0574(10) 0.0682(11) -0.0068(9) -0.0161(10) 0.0382(10)
F12 0.0766(13) 0.0710(12) 0.1010(15) -0.0482(12) -0.0119(12) -0.0015(11)
F13 0.1104(17) 0.0635(11) 0.0472(10) 0.0078(8) 0.0180(10) 0.0384(11)
C14 0.0316(12) 0.0255(10) 0.0262(11) -0.0007(9) -0.0023(10) 0.0002(9)
C15 0.0475(15) 0.0234(11) 0.0296(12) -0.0004(9) -0.0006(11) -0.0056(10)
C16 0.0602(18) 0.0261(12) 0.0418(14) 0.0016(11) -0.0093(13) 0.0061(12)
C17 0.066(2) 0.0376(14) 0.0487(15) -0.0055(12) -0.0024(15) 0.0169(14)
C18 0.0545(17) 0.0377(13) 0.0337(13) -0.0064(10) 0.0077(12) 0.0059(13)
C19 0.0431(14) 0.0285(12) 0.0255(11) -0.0033(9) -0.0019(10) -0.0018(11)
O20 0.0304(9) 0.0375(9) 0.0327(8) -0.0027(8) -0.0036(7) -0.0015(8)
N21 0.0198(9) 0.0232(8) 0.0223(9) 0.0006(7) 0.0018(7) 0.0024(7)
C22 0.0284(11) 0.0225(9) 0.0245(10) 0.0006(8) -0.0044(9) -0.0004(9)
C23 0.0263(12) 0.0280(11) 0.0271(11) 0.0027(9) 0.0021(9) -0.0045(9)
N24 0.0265(10) 0.0243(9) 0.0261(9) -0.0009(8) -0.0024(8) -0.0018(8)
C25 0.0253(11) 0.0237(10) 0.0248(10) 0.0020(8) -0.0026(9) -0.0004(9)
C26 0.0252(11) 0.0226(10) 0.0219(10) 0.0022(8) 0.0017(9) 0.0013(9)
C27 0.0490(16) 0.0241(11) 0.0364(13) 0.0005(9) -0.0063(11) -0.0073(10)
C28 0.0422(14) 0.0354(12) 0.0257(11) 0.0006(9) -0.0030(10) -0.0001(11)
Cl29 0.0243(3) 0.0388(3) 0.0365(3) 0.0074(3) 0.0027(2) 0.0059(2)
Cl30 0.0261(3) 0.0316(3) 0.0578(4) -0.0083(3) -0.0011(3) 0.0008(2)

loop_
_atom_type_symbol
_atom_type_description
_atom_type_scat_dispersion_real
_atom_type_scat_dispersion_imag
_atom_type_scat_source
C C 0.0033 0.0016 'International Tables Vol C Tables 4.2.6.8 and 6.1.1.4'
H H 0.0000 0.0000 'International Tables Vol C Tables 4.2.6.8 and 6.1.1.4'
N N 0.0061 0.0033 'International Tables Vol C Tables 4.2.6.8 and 6.1.1.4'
O O 0.0106 0.0060 'International Tables Vol C Tables 4.2.6.8 and 6.1.1.4'
F F 0.0171 0.0103 'International Tables Vol C Tables 4.2.6.8 and 6.1.1.4'
Cl Cl 0.1484 0.1585 'International Tables Vol C Tables 4.2.6.8 and 6.1.1.4'

loop_
_geom_angle_atom_site_label_1
_geom_angle_atom_site_label_2
_geom_angle_atom_site_label_3
_geom_angle
C3 C1 C2 112.29(16)
C3 C1 C14 112.47(17)
C2 C1 C14 110.12(17)
C3 C1 H1 107.2
C2 C1 H1 107.2
C14 C1 H1 107.2
N21 C2 C1 116.06(17)
N21 C2 H2A 108.3
C1 C2 H2A 108.3
N21 C2 H2B 108.3
C1 C2 H2B 108.3
H2A C2 H2B 107.4
C8 C3 C4 118.49(19)
C8 C3 C1 120.0(2)
C4 C3 C1 121.43(19)
C5 C4 C3 118.8(2)
C5 C4 H4 120.6
C3 C4 H4 120.6
C6 C5 C4 123.3(2)
C6 C5 O9 118.5(2)
C4 C5 O9 118.1(2)
C5 C6 C7 118.1(2)
C5 C6 H6 120.9
C7 C6 H6 120.9
C6 C7 C8 120.3(2)
C6 C7 H7 119.9
C8 C7 H7 119.9
C3 C8 C7 121.0(2)
C3 C8 H8 119.5
C7 C8 H8 119.5
C10 O9 C5 116.39(19)
F11 C10 F12 108.1(2)
F11 C10 F13 107.4(3)
F12 C10 F13 106.3(2)
F11 C10 O9 108.6(2)
F12 C10 O9 112.8(3)
F13 C10 O9 113.4(2)
O20 C14 C19 105.80(18)
O20 C14 C15 109.37(18)
C19 C14 C15 108.10(17)
O20 C14 C1 109.72(17)
C19 C14 C1 110.44(18)
C15 C14 C1 113.13(18)
C16 C15 C14 112.8(2)
C16 C15 H15A 109.0
C14 C15 H15A 109.0
C16 C15 H15B 109.0
C14 C15 H15B 109.0
H15A C15 H15B 107.8
C15 C16 C17 110.9(2)
C15 C16 H16A 109.5
C17 C16 H16A 109.5
C15 C16 H16B 109.5
C17 C16 H16B 109.5
H16A C16 H16B 108.1
C18 C17 C16 111.2(2)
C18 C17 H17A 109.4
C16 C17 H17A 109.4
C18 C17 H17B 109.4
C16 C17 H17B 109.4
H17A C17 H17B 108.0
C19 C18 C17 111.7(2)
C19 C18 H18A 109.3
C17 C18 H18A 109.3
C19 C18 H18B 109.3
C17 C18 H18B 109.3
H18A C18 H18B 107.9
C18 C19 C14 113.46(19)
C18 C19 H19A 108.9
C14 C19 H19A 108.9
C18 C19 H19B 108.9
C14 C19 H19B 108.9
H19A C19 H19B 107.7
C14 O20 H20 107(2)
C22 N21 C26 109.92(15)
C22 N21 C2 114.28(16)
C26 N21 C2 107.72(15)
C22 N21 H21 112.9(15)
C26 N21 H21 104.6(15)
C2 N21 H21 106.8(15)
N21 C22 C23 113.57(17)
N21 C22 H22A 108.9
C23 C22 H22A 108.9
N21 C22 H22B 108.9
C23 C22 H22B 108.9
H22A C22 H22B 107.7
N24 C23 C27 109.77(18)
N24 C23 C22 109.53(17)
C27 C23 C22 109.48(18)
N24 C23 H23 109.4
C27 C23 H23 109.4
C22 C23 H23 109.4
C23 N24 C25 111.39(16)
C23 N24 H24A 108.1(16)
C25 N24 H24A 107.7(16)
C23 N24 H24B 113.2(15)
C25 N24 H24B 112.6(14)
H24A N24 H24B 103(2)
N24 C25 C26 108.51(16)
N24 C25 C28 109.59(17)
C26 C25 C28 110.53(17)
N24 C25 H25 109.4
C26 C25 H25 109.4
C28 C25 H25 109.4
N21 C26 C25 112.13(16)
N21 C26 H26A 109.2
C25 C26 H26A 109.2
N21 C26 H26B 109.2
C25 C26 H26B 109.2
H26A C26 H26B 107.9
C23 C27 H27A 109.5
C23 C27 H27B 109.5
H27A C27 H27B 109.5
C23 C27 H27C 109.5
H27A C27 H27C 109.5
H27B C27 H27C 109.5
C25 C28 H28A 109.5
C25 C28 H28B 109.5
H28A C28 H28B 109.5
C25 C28 H28C 109.5
H28A C28 H28C 109.5
H28B C28 H28C 109.5

loop_
_geom_bond_atom_site_label_1
_geom_bond_atom_site_label_2
_geom_bond_distance
C1 C3 1.518(3)
C1 C2 1.538(3)
C1 C14 1.569(3)
C1 H1 1.0000
C2 N21 1.509(3)
C2 H2A 0.9900
C2 H2B 0.9900
C3 C8 1.392(3)
C3 C4 1.397(3)
C4 C5 1.381(3)
C4 H4 0.9500
C5 C6 1.374(4)
C5 O9 1.428(3)
C6 C7 1.374(4)
C6 H6 0.9500
C7 C8 1.397(3)
C7 H7 0.9500
C8 H8 0.9500
O9 C10 1.340(3)
C10 F11 1.313(3)
C10 F12 1.318(3)
C10 F13 1.323(3)
C14 O20 1.442(3)
C14 C19 1.528(3)
C14 C15 1.540(3)
C15 C16 1.522(4)
C15 H15A 0.9900
C15 H15B 0.9900
C16 C17 1.530(4)
C16 H16A 0.9900
C16 H16B 0.9900
C17 C18 1.529(4)
C17 H17A 0.9900
C17 H17B 0.9900
C18 C19 1.522(4)
C18 H18A 0.9900
C18 H18B 0.9900
C19 H19A 0.9900
C19 H19B 0.9900
O20 H20 0.82(3)
N21 C22 1.495(3)
N21 C26 1.508(3)
N21 H21 0.91(3)
C22 C23 1.524(3)
C22 H22A 0.9900
C22 H22B 0.9900
C23 N24 1.490(3)
C23 C27 1.523(3)
C23 H23 1.0000
N24 C25 1.499(3)
N24 H24A 0.88(3)
N24 H24B 1.00(3)
C25 C26 1.509(3)
C25 C28 1.518(3)
C25 H25 1.0000
C26 H26A 0.9900
C26 H26B 0.9900
C27 H27A 0.9800
C27 H27B 0.9800
C27 H27C 0.9800
C28 H28A 0.9800
C28 H28B 0.9800
C28 H28C 0.9800

loop_
_geom_torsion_atom_site_label_1
_geom_torsion_atom_site_label_2
_geom_torsion_atom_site_label_3
_geom_torsion_atom_site_label_4
_geom_torsion
C3 C1 C2 N21 -62.1(2)
C14 C1 C2 N21 171.77(17)
C2 C1 C3 C8 121.8(2)
C14 C1 C3 C8 -113.3(2)
C2 C1 C3 C4 -54.2(3)
C14 C1 C3 C4 70.7(2)
C8 C3 C4 C5 -2.6(3)
C1 C3 C4 C5 173.50(19)
C3 C4 C5 C6 2.5(3)
C3 C4 C5 O9 -179.97(18)
C4 C5 C6 C7 -0.9(3)
O9 C5 C6 C7 -178.36(19)
C5 C6 C7 C8 -0.7(3)
C4 C3 C8 C7 1.1(3)
C1 C3 C8 C7 -175.0(2)
C6 C7 C8 C3 0.6(3)
C6 C5 O9 C10 -100.4(3)
C4 C5 O9 C10 82.0(3)
C5 O9 C10 F11 176.4(2)
C5 O9 C10 F12 56.6(3)
C5 O9 C10 F13 -64.3(3)
C3 C1 C14 O20 -60.9(2)
C2 C1 C14 O20 65.2(2)
C3 C1 C14 C19 55.4(2)
C2 C1 C14 C19 -178.56(18)
C3 C1 C14 C15 176.70(19)
C2 C1 C14 C15 -57.2(2)
O20 C14 C15 C16 171.01(18)
C19 C14 C15 C16 56.3(3)
C1 C14 C15 C16 -66.4(2)
C14 C15 C16 C17 -57.1(3)
C15 C16 C17 C18 54.1(3)
C16 C17 C18 C19 -52.9(3)
C17 C18 C19 C14 54.8(3)
O20 C14 C19 C18 -171.98(18)
C15 C14 C19 C18 -54.9(3)
C1 C14 C19 C18 69.3(2)
C1 C2 N21 C22 77.5(2)
C1 C2 N21 C26 -160.10(17)
C26 N21 C22 C23 52.1(2)
C2 N21 C22 C23 173.31(17)
N21 C22 C23 N24 -53.9(2)
N21 C22 C23 C27 -174.26(18)
C27 C23 N24 C25 178.00(18)
C22 C23 N24 C25 57.8(2)
C23 N24 C25 C26 -60.7(2)
C23 N24 C25 C28 178.57(18)
C22 N21 C26 C25 -54.8(2)
C2 N21 C26 C25 -179.88(17)
N24 C25 C26 N21 58.9(2)
C28 C25 C26 N21 179.14(17)
